data_2214680
loop_
_publ_author_name
'Mehmet Akkurt'
'Selvi Karaca'
'Ertan \,Sahin'
'\"Ozlen G\"uzel'
'Ayd\?in Salman'
'Eser \.Ilhan'

_publ_section_title 2-Hydroxy-<i>N</i>-(3-oxo-1-thia-4-azaspiro[4.5]dec-4-yl)-2,2-diphenylacetamide
_journal_coeditor_code HB2465
_journal_issue 8
_journal_name_full 'Acta Crystallographica Section E'
_journal_page_first o3379
_journal_page_last o3380
_journal_paper_doi 10.1107/S1600536807031650
_journal_volume 63
_journal_year 2007
_chemical_formula_iupac 'C22 H24 N2 O3 S'
_chemical_formula_moiety 'C22 H24 N2 O3 S'
_chemical_formula_sum 'C22 H24 N2 O3 S'
_chemical_formula_weight 396.50
_chemical_name_systematic
;
2-Hydroxy-N-(3-oxo-1-thia-4-azaspiro[4.5]dec-4-yl)-2,2-diphenylacetamide
;
_space_group_IT_number 14
_symmetry_cell_setting monoclinic
_symmetry_space_group_name_Hall '-P 2ybc'
_symmetry_space_group_name_H-M 'P 1 21/c 1'
_atom_sites_solution_hydrogens geom
_atom_sites_solution_primary direct
_atom_sites_solution_secondary difmap
_cell_angle_alpha 90
_cell_angle_beta 95.4236(11)
_cell_angle_gamma 90
_cell_formula_units_Z 4
_cell_length_a 12.1676(2)
_cell_length_b 9.3050(2)
_cell_length_c 17.9081(3)
_cell_measurement_reflns_used 9135
_cell_measurement_temperature 294(2)
_cell_measurement_theta_max 30.51
_cell_measurement_theta_min 2.12
_cell_volume 2018.47(6)
_computing_cell_refinement CrystalClear
_computing_data_collection 'CrystalClear (Rigaku/MSC, 2005)'
_computing_data_reduction CrystalClear
_computing_molecular_graphics 'ORTEP-3 for Windows (Farrugia, 1997)'
_computing_publication_material 'WinGX (Farrugia, 1999)'
_computing_structure_refinement 'SHELXL97 (Sheldrick, 1997)'
_computing_structure_solution 'SIR97 (Altomare <i>et al.</i>,  1999)'
_diffrn_ambient_temperature 294(2)
_diffrn_detector_area_resol_mean 10.0000
_diffrn_measured_fraction_theta_full 0.992
_diffrn_measured_fraction_theta_max 0.992
_diffrn_measurement_device 'Rigaku R-AXIS RAPID-S'
_diffrn_measurement_method \w
_diffrn_radiation_monochromator 'Graphite Monochromator'
_diffrn_radiation_source 'Sealed Tube'
_diffrn_radiation_type 'Mo K\a'
_diffrn_radiation_wavelength 0.7107
_diffrn_reflns_av_R_equivalents 0.0669
_diffrn_reflns_av_sigmaI/netI 0.0433
_diffrn_reflns_limit_h_max 17
_diffrn_reflns_limit_h_min -17
_diffrn_reflns_limit_k_max 11
_diffrn_reflns_limit_k_min -13
_diffrn_reflns_limit_l_max 25
_diffrn_reflns_limit_l_min -25
_diffrn_reflns_number 56688
_diffrn_reflns_reduction_process 'Lp corrections applied'
_diffrn_reflns_theta_full 30.65
_diffrn_reflns_theta_max 30.65
_diffrn_reflns_theta_min 2.28
_diffrn_standards_number 0
_exptl_absorpt_coefficient_mu 0.186
_exptl_absorpt_correction_T_max 0.963
_exptl_absorpt_correction_T_min 0.963
_exptl_absorpt_correction_type multi-scan
_exptl_absorpt_process_details '(SORTAV; Blessing, 1995)'
_exptl_crystal_colour 'pale yellow'
_exptl_crystal_density_diffrn 1.305
_exptl_crystal_density_method 'Not Measured'
_exptl_crystal_description prism
_exptl_crystal_F_000 840
_exptl_crystal_size_max 0.20
_exptl_crystal_size_mid 0.20
_exptl_crystal_size_min 0.20
_refine_diff_density_max 0.278
_refine_diff_density_min -0.319
_refine_ls_extinction_coef 0.0127(15)
_refine_ls_extinction_expression FC^*^=KFC[1+0.001XFC^2^\L^3^/sin(2\Q)]^-1/4^
_refine_ls_extinction_method SHELXL97
_refine_ls_goodness_of_fit_ref 1.038
_refine_ls_hydrogen_treatment mixed
_refine_ls_matrix_type full
_refine_ls_number_parameters 259
_refine_ls_number_reflns 6181
_refine_ls_number_restraints 0
_refine_ls_restrained_S_all 1.038
_refine_ls_R_factor_all 0.0935
_refine_ls_R_factor_gt 0.0556
_refine_ls_shift/su_max 0.000
_refine_ls_shift/su_mean 0.000
_refine_ls_structure_factor_coef Fsqd
_refine_ls_weighting_details 'calc w=1/[\s^2^(Fo^2^)+(0.0679P)^2^+0.3246P] where P=(Fo^2^+2Fc^2^)/3'
_refine_ls_weighting_scheme calc
_refine_ls_wR_factor_gt 0.1439
_refine_ls_wR_factor_ref 0.1735
_reflns_number_gt 3693
_reflns_number_total 6181
_reflns_threshold_expression I>2\s(I)
_cod_data_source_file hb2465.cif
_cod_data_source_block I
_cod_original_sg_symbol_H-M 'P 21/c'
_cod_database_code 2214680
_cod_database_fobs_code 2214680

loop_
_symmetry_equiv_pos_site_id
_symmetry_equiv_pos_as_xyz
1 x,y,z
2 -x,1/2+y,1/2-z
3 -x,-y,-z
4 x,1/2-y,1/2+z

loop_
_atom_site_aniso_label
_atom_site_aniso_U_11
_atom_site_aniso_U_22
_atom_site_aniso_U_33
_atom_site_aniso_U_12
_atom_site_aniso_U_13
_atom_site_aniso_U_23
S1 0.0720(4) 0.1023(5) 0.0557(3) 0.0087(3) 0.0218(3) -0.0021(3)
O1 0.0509(6) 0.0392(6) 0.0576(7) 0.0011(5) 0.0048(5) -0.0026(5)
O2 0.0601(8) 0.0494(7) 0.0618(8) -0.0122(6) 0.0166(6) -0.0119(6)
O3 0.0611(9) 0.0903(12) 0.0788(10) 0.0182(8) -0.0009(7) -0.0057(8)
N1 0.0578(9) 0.0441(8) 0.0484(8) -0.0049(7) 0.0164(6) -0.0024(6)
N2 0.0485(8) 0.0522(8) 0.0454(7) 0.0019(6) 0.0099(6) 0.0003(6)
C1 0.0505(10) 0.0599(12) 0.0784(13) -0.0005(9) -0.0039(9) 0.0031(10)
C2 0.0538(12) 0.0871(17) 0.0981(18) 0.0035(11) -0.0126(11) 0.0015(13)
C3 0.0653(13) 0.0869(17) 0.0797(15) 0.0255(12) -0.0016(11) 0.0112(12)
C4 0.0791(15) 0.0571(12) 0.0859(16) 0.0150(11) 0.0111(12) 0.0159(11)
C5 0.0567(11) 0.0512(11) 0.0701(12) 0.0022(8) 0.0076(9) 0.0082(9)
C6 0.0466(9) 0.0471(9) 0.0480(9) 0.0035(7) 0.0081(7) 0.0020(7)
C7 0.0457(8) 0.0403(8) 0.0465(8) -0.0020(6) 0.0070(6) -0.0018(6)
C8 0.0431(8) 0.0429(9) 0.0522(9) 0.0027(7) 0.0076(7) 0.0016(7)
C9 0.0540(11) 0.1019(18) 0.0553(11) 0.0109(11) 0.0147(9) 0.0111(11)
C10 0.0673(14) 0.1045(19) 0.0845(16) 0.0194(13) 0.0347(12) 0.0258(14)
C11 0.0544(12) 0.0595(13) 0.124(2) 0.0012(10) 0.0337(13) 0.0064(13)
C12 0.0468(11) 0.0693(14) 0.1084(19) 0.0029(10) -0.0022(11) -0.0189(12)
C13 0.0497(10) 0.0600(12) 0.0642(11) 0.0046(8) 0.0024(8) -0.0040(9)
C14 0.0440(8) 0.0449(9) 0.0487(9) -0.0017(7) 0.0076(7) 0.0002(7)
C15 0.0560(11) 0.0582(11) 0.0559(10) 0.0037(9) 0.0038(8) 0.0014(8)
C16 0.0789(15) 0.0989(18) 0.0498(11) 0.0072(13) 0.0047(10) -0.0041(11)
C17 0.0477(9) 0.0481(9) 0.0524(9) 0.0001(7) 0.0111(7) 0.0000(7)
C18 0.0551(10) 0.0511(11) 0.0753(13) -0.0055(8) 0.0079(9) -0.0041(9)
C19 0.0494(11) 0.0657(13) 0.1045(18) -0.0076(9) 0.0056(11) -0.0074(12)
C20 0.0539(12) 0.0706(15) 0.120(2) 0.0088(10) -0.0015(12) 0.0030(13)
C21 0.0608(12) 0.0522(12) 0.118(2) 0.0049(10) 0.0065(12) 0.0013(12)
C22 0.0532(10) 0.0471(10) 0.0852(14) -0.0025(8) 0.0086(9) 0.0042(9)

loop_
_atom_site_type_symbol
_atom_site_label
_atom_site_fract_x
_atom_site_fract_y
_atom_site_fract_z
_atom_site_U_iso_or_equiv
_atom_site_thermal_displace_type
_atom_site_calc_flag
_atom_site_refinement_flags
_atom_site_occupancy
S S1 0.80752(5) 0.06874(7) 0.00974(3) 0.0757(2) Uani . . 1.000
O O1 0.60444(10) 0.26567(12) 0.31383(7) 0.0493(4) Uani . . 1.000
O O2 0.57202(11) -0.04849(13) 0.19848(7) 0.0564(4) Uani . . 1.000
O O3 0.52028(12) 0.17812(18) 0.06223(9) 0.0772(6) Uani . . 1.000
N N1 0.66222(13) 0.16220(17) 0.18918(8) 0.0494(5) Uani . . 1.000
N N2 0.69225(12) 0.13232(16) 0.11812(8) 0.0484(4) Uani . . 1.000
C C1 0.77259(16) 0.1061(2) 0.37823(12) 0.0636(7) Uani . . 1.000
C C2 0.85941(19) 0.0326(3) 0.41713(15) 0.0809(9) Uani . . 1.000
C C3 0.85038(19) -0.1121(3) 0.43089(13) 0.0778(9) Uani . . 1.000
C C4 0.7553(2) -0.1830(2) 0.40626(13) 0.0738(8) Uani . . 1.000
C C5 0.66836(16) -0.1106(2) 0.36760(11) 0.0592(7) Uani . . 1.000
C C6 0.67673(14) 0.03552(18) 0.35312(9) 0.0470(5) Uani . . 1.000
C C7 0.58364(13) 0.11450(17) 0.30554(9) 0.0440(5) Uani . . 1.000
C C8 0.46878(13) 0.07835(18) 0.32601(10) 0.0459(5) Uani . . 1.000
C C9 0.44939(17) 0.0643(3) 0.40028(12) 0.0698(8) Uani . . 1.000
C C10 0.3446(2) 0.0374(3) 0.42036(15) 0.0837(10) Uani . . 1.000
C C11 0.25785(18) 0.0262(2) 0.36688(17) 0.0777(9) Uani . . 1.000
C C12 0.27456(17) 0.0434(2) 0.29364(16) 0.0754(9) Uani . . 1.000
C C13 0.38002(16) 0.0703(2) 0.27252(12) 0.0582(6) Uani . . 1.000
C C14 0.60133(14) 0.06778(18) 0.22493(9) 0.0457(5) Uani . . 1.000
C C15 0.61414(16) 0.1364(2) 0.05903(11) 0.0568(6) Uani . . 1.000
C C16 0.6604(2) 0.0817(3) -0.01015(12) 0.0760(9) Uani . . 1.000
C C17 0.80025(14) 0.06507(18) 0.11158(10) 0.0490(5) Uani . . 1.000
C C18 0.89297(16) 0.1561(2) 0.15033(12) 0.0604(7) Uani . . 1.000
C C19 1.00600(17) 0.0872(2) 0.14582(15) 0.0733(8) Uani . . 1.000
C C20 1.00933(19) -0.0637(3) 0.17748(17) 0.0821(9) Uani . . 1.000
C C21 0.91890(18) -0.1551(2) 0.13800(16) 0.0771(9) Uani . . 1.000
C C22 0.80573(16) -0.0880(2) 0.14201(13) 0.0617(7) Uani . . 1.000
H H1 0.77930 0.20390 0.36900 0.0760 Uiso calc R 1.000
H H1N 0.6718(17) 0.247(2) 0.2053(11) 0.063(6) Uiso . . 1.000
H H1O 0.54590 0.30960 0.30790 0.0740 Uiso calc R 1.000
H H2 0.92380 0.08140 0.43390 0.0970 Uiso calc R 1.000
H H3 0.90850 -0.16150 0.45680 0.0930 Uiso calc R 1.000
H H4 0.74910 -0.28090 0.41560 0.0890 Uiso calc R 1.000
H H5 0.60410 -0.15990 0.35130 0.0710 Uiso calc R 1.000
H H9 0.50780 0.07310 0.43740 0.0840 Uiso calc R 1.000
H H10 0.33320 0.02680 0.47070 0.1000 Uiso calc R 1.000
H H11 0.18750 0.00690 0.38050 0.0930 Uiso calc R 1.000
H H12 0.21510 0.03720 0.25710 0.0910 Uiso calc R 1.000
H H13 0.39040 0.08290 0.22210 0.0700 Uiso calc R 1.000
H H16A 0.64230 0.14710 -0.05170 0.0910 Uiso calc R 1.000
H H16B 0.62950 -0.01190 -0.02370 0.0910 Uiso calc R 1.000
H H18A 0.88030 0.16900 0.20260 0.0730 Uiso calc R 1.000
H H18B 0.89220 0.25030 0.12700 0.0730 Uiso calc R 1.000
H H19A 1.02250 0.08430 0.09390 0.0880 Uiso calc R 1.000
H H19B 1.06200 0.14530 0.17360 0.0880 Uiso calc R 1.000
H H20A 1.08050 -0.10680 0.17140 0.0990 Uiso calc R 1.000
H H20B 1.00030 -0.06010 0.23070 0.0990 Uiso calc R 1.000
H H21A 0.92010 -0.24960 0.16090 0.0930 Uiso calc R 1.000
H H21B 0.93260 -0.16690 0.08590 0.0930 Uiso calc R 1.000
H H22A 0.78830 -0.08730 0.19380 0.0740 Uiso calc R 1.000
H H22B 0.75070 -0.14630 0.11340 0.0740 Uiso calc R 1.000

loop_
_atom_type_symbol
_atom_type_description
_atom_type_scat_dispersion_real
_atom_type_scat_dispersion_imag
_atom_type_scat_source
S S 0.1246 0.1234 'International Tables Vol C Tables 4.2.6.8 and 6.1.1.4'
O O 0.0106 0.0060 'International Tables Vol C Tables 4.2.6.8 and 6.1.1.4'
N N 0.0061 0.0033 'International Tables Vol C Tables 4.2.6.8 and 6.1.1.4'
H H 0.0000 0.0000 'International Tables Vol C Tables 4.2.6.8 and 6.1.1.4'
C C 0.0033 0.0016 'International Tables Vol C Tables 4.2.6.8 and 6.1.1.4'

loop_
_geom_angle_atom_site_label_1
_geom_angle_atom_site_label_2
_geom_angle_atom_site_label_3
_geom_angle
_geom_angle_publ_flag
C16 S1 C17 93.30(9) no
C7 O1 H1O 109.00 no
N2 N1 C14 120.64(15) no
N1 N2 C15 119.06(15) no
N1 N2 C17 118.30(14) no
C15 N2 C17 121.08(15) no
N2 N1 H1N 117.5(13) no
C14 N1 H1N 120.7(14) no
C2 C1 C6 120.64(19) no
C1 C2 C3 120.1(2) no
C2 C3 C4 119.6(2) no
C3 C4 C5 120.65(19) no
C4 C5 C6 120.25(18) no
C1 C6 C5 118.73(16) no
C1 C6 C7 120.65(15) no
C5 C6 C7 120.51(15) no
O1 C7 C6 107.32(13) no
C6 C7 C14 102.90(13) no
C8 C7 C14 112.17(14) no
C6 C7 C8 114.05(13) no
O1 C7 C8 110.50(13) no
O1 C7 C14 109.54(13) no
C7 C8 C9 120.01(16) no
C7 C8 C13 121.64(16) no
C9 C8 C13 118.14(17) no
C8 C9 C10 121.0(2) no
C9 C10 C11 120.3(2) no
C10 C11 C12 119.7(2) no
C11 C12 C13 120.6(2) no
C8 C13 C12 120.2(2) no
O2 C14 N1 123.12(15) no
O2 C14 C7 123.48(15) no
N1 C14 C7 113.09(14) no
N2 C15 C16 110.24(17) no
O3 C15 N2 124.51(18) no
O3 C15 C16 125.25(19) no
S1 C16 C15 107.72(15) no
S1 C17 N2 101.46(11) no
S1 C17 C18 109.82(13) no
S1 C17 C22 111.61(13) no
N2 C17 C18 110.85(14) no
N2 C17 C22 112.24(14) no
C18 C17 C22 110.55(15) no
C17 C18 C19 111.98(16) no
C18 C19 C20 111.24(18) no
C19 C20 C21 110.7(2) no
C20 C21 C22 111.67(18) no
C17 C22 C21 112.10(16) no
C2 C1 H1 120.00 no
C6 C1 H1 120.00 no
C1 C2 H2 120.00 no
C3 C2 H2 120.00 no
C2 C3 H3 120.00 no
C4 C3 H3 120.00 no
C3 C4 H4 120.00 no
C5 C4 H4 120.00 no
C4 C5 H5 120.00 no
C6 C5 H5 120.00 no
C8 C9 H9 119.00 no
C10 C9 H9 119.00 no
C9 C10 H10 120.00 no
C11 C10 H10 120.00 no
C10 C11 H11 120.00 no
C12 C11 H11 120.00 no
C11 C12 H12 120.00 no
C13 C12 H12 120.00 no
C8 C13 H13 120.00 no
C12 C13 H13 120.00 no
S1 C16 H16A 110.00 no
S1 C16 H16B 110.00 no
C15 C16 H16A 110.00 no
C15 C16 H16B 110.00 no
H16A C16 H16B 108.00 no
C17 C18 H18A 109.00 no
C17 C18 H18B 109.00 no
C19 C18 H18A 109.00 no
C19 C18 H18B 109.00 no
H18A C18 H18B 108.00 no
C18 C19 H19A 109.00 no
C18 C19 H19B 109.00 no
C20 C19 H19A 109.00 no
C20 C19 H19B 109.00 no
H19A C19 H19B 108.00 no
C19 C20 H20A 110.00 no
C19 C20 H20B 110.00 no
C21 C20 H20A 109.00 no
C21 C20 H20B 109.00 no
H20A C20 H20B 108.00 no
C20 C21 H21A 109.00 no
C20 C21 H21B 109.00 no
C22 C21 H21A 109.00 no
C22 C21 H21B 109.00 no
H21A C21 H21B 108.00 no
C17 C22 H22A 109.00 no
C17 C22 H22B 109.00 no
C21 C22 H22A 109.00 no
C21 C22 H22B 109.00 no
H22A C22 H22B 108.00 no

loop_
_geom_bond_atom_site_label_1
_geom_bond_atom_site_label_2
_geom_bond_distance
_geom_bond_publ_flag
S1 C16 1.796(3) no
S1 C17 1.8346(19) no
O1 C7 1.4344(19) no
O2 C14 1.221(2) no
O3 C15 1.213(2) no
O1 H1O 0.8200 n
N1 N2 1.385(2) no
N1 C14 1.349(2) no
N2 C15 1.354(2) no
N2 C17 1.470(2) no
N1 H1N 0.845(19) no
C1 C6 1.377(3) no
C1 C2 1.389(3) no
C2 C3 1.375(4) no
C3 C4 1.368(3) no
C4 C5 1.383(3) no
C5 C6 1.390(3) no
C6 C7 1.538(2) no
C7 C14 1.542(2) no
C7 C8 1.516(2) no
C8 C13 1.376(3) no
C8 C9 1.379(3) no
C9 C10 1.380(3) no
C10 C11 1.361(4) no
C11 C12 1.356(4) no
C12 C13 1.394(3) no
C15 C16 1.498(3) no
C17 C22 1.524(3) no
C17 C18 1.524(3) no
C18 C19 1.526(3) no
C19 C20 1.513(3) no
C20 C21 1.512(3) no
C21 C22 1.520(3) no
C1 H1 0.9300 no
C2 H2 0.9300 no
C3 H3 0.9300 no
C4 H4 0.9300 no
C5 H5 0.9300 no
C9 H9 0.9300 no
C10 H10 0.9300 no
C11 H11 0.9300 no
C12 H12 0.9300 no
C13 H13 0.9300 no
C16 H16A 0.9700 no
C16 H16B 0.9700 no
C18 H18A 0.9700 no
C18 H18B 0.9700 no
C19 H19A 0.9700 no
C19 H19B 0.9700 no
C20 H20A 0.9700 no
C20 H20B 0.9700 no
C21 H21A 0.9700 no
C21 H21B 0.9700 no
C22 H22A 0.9700 no
C22 H22B 0.9700 no

loop_
_geom_hbond_atom_site_label_D
_geom_hbond_atom_site_label_H
_geom_hbond_atom_site_label_A
_geom_hbond_site_symmetry_A
_geom_hbond_distance_DH
_geom_hbond_distance_HA
_geom_hbond_distance_DA
_geom_hbond_angle_DHA
_geom_hbond_publ_flag
N1 H1N O1 . 0.845(19) 2.19(2) 2.5886(19) 109.1(16) yes
O1 H1O O2 2_655 0.82 1.95 2.7494(18) 167 yes
C1 H1 O1 . 0.93 2.33 2.697(2) 103 yes
C13 H13 O2 . 0.93 2.59 3.004(2) 107 yes
C16 H16A O1 4_554 0.97 2.54 3.466(3) 159 yes
C16 H16B O3 3_655 0.97 2.44 3.341(3) 154 yes

loop_
_geom_torsion_atom_site_label_1
_geom_torsion_atom_site_label_2
_geom_torsion_atom_site_label_3
_geom_torsion_atom_site_label_4
_geom_torsion
_geom_torsion_publ_flag
C17 S1 C16 C15 20.49(17) no
C16 S1 C17 N2 -22.19(14) no
C16 S1 C17 C18 -139.52(15) no
C16 S1 C17 C22 97.53(15) no
C14 N1 N2 C15 71.8(2) no
C14 N1 N2 C17 -94.09(19) no
N2 N1 C14 O2 1.9(3) no
N2 N1 C14 C7 175.65(14) no
N1 N2 C15 O3 7.5(3) no
N1 N2 C15 C16 -172.32(17) no
C17 N2 C15 O3 172.97(18) no
C17 N2 C15 C16 -6.8(2) no
N1 N2 C17 S1 -173.39(12) no
N1 N2 C17 C18 -56.8(2) no
N1 N2 C17 C22 67.3(2) no
C15 N2 C17 S1 21.00(18) no
C15 N2 C17 C18 137.58(17) no
C15 N2 C17 C22 -98.3(2) no
C6 C1 C2 C3 0.1(4) no
C2 C1 C6 C5 0.2(3) no
C2 C1 C6 C7 -175.90(19) no
C1 C2 C3 C4 -0.2(4) no
C2 C3 C4 C5 0.1(4) no
C3 C4 C5 C6 0.2(3) no
C4 C5 C6 C1 -0.3(3) no
C4 C5 C6 C7 175.79(18) no
C1 C6 C7 O1 -16.1(2) no
C1 C6 C7 C8 -138.82(17) no
C1 C6 C7 C14 99.44(18) no
C5 C6 C7 O1 167.93(15) no
C5 C6 C7 C8 45.2(2) no
C5 C6 C7 C14 -76.56(19) no
O1 C7 C8 C9 -80.3(2) no
O1 C7 C8 C13 94.38(19) no
C6 C7 C8 C9 40.7(2) no
C6 C7 C8 C13 -144.64(16) no
C14 C7 C8 C9 157.21(18) no
C14 C7 C8 C13 -28.2(2) no
O1 C7 C14 O2 -167.35(15) no
O1 C7 C14 N1 18.93(19) no
C6 C7 C14 O2 78.74(19) no
C6 C7 C14 N1 -94.98(16) no
C8 C7 C14 O2 -44.3(2) no
C8 C7 C14 N1 142.02(15) no
C7 C8 C9 C10 177.3(2) no
C13 C8 C9 C10 2.5(3) no
C7 C8 C13 C12 -177.01(16) no
C9 C8 C13 C12 -2.3(3) no
C8 C9 C10 C11 -0.9(4) no
C9 C10 C11 C12 -0.8(4) no
C10 C11 C12 C13 1.0(3) no
C11 C12 C13 C8 0.6(3) no
O3 C15 C16 S1 168.39(18) no
N2 C15 C16 S1 -11.8(2) no
S1 C17 C18 C19 -69.89(19) no
N2 C17 C18 C19 178.81(16) no
C22 C17 C18 C19 53.7(2) no
S1 C17 C22 C21 69.1(2) no
N2 C17 C22 C21 -177.74(17) no
C18 C17 C22 C21 -53.4(2) no
C17 C18 C19 C20 -55.6(3) no
C18 C19 C20 C21 56.1(3) no
C19 C20 C21 C22 -56.0(3) no
C20 C21 C22 C17 55.2(3) no

loop_
_cod_related_entry_id
_cod_related_entry_database
_cod_related_entry_code
1 ChemSpider 17231990
